data_4084780
loop_
_publ_author_name
'Hao, Jingjun'
'Vabre, Boris'
'Zargarian, Davit'

_publ_section_title
;
 POCOP-Ligated Nickel Siloxide Complexes: Syntheses, Characterization, and
 Reactivities
;
_journal_issue 22
_journal_name_full Organometallics
_journal_page_first 6568
_journal_paper_doi 10.1021/om500916d
_journal_volume 33
_journal_year 2014
_chemical_compound_source 'Synthesized by the authors. See text'
_chemical_formula_moiety 'C16 H33 F3 Ni O2 P2'
_chemical_formula_sum 'C21.33 H44 F4 Ni1.33 O2.67 P2.67'
_chemical_formula_weight 580.10
_chemical_name_systematic
; 
 ? 
;
_space_group_IT_number 61
_symmetry_cell_setting orthorhombic
_symmetry_space_group_name_Hall '-P 2ac 2ab'
_symmetry_space_group_name_H-M 'P b c a'
_atom_sites_solution_hydrogens geom
_atom_sites_solution_primary direct
_atom_sites_solution_secondary difmap
_audit_creation_method SHELXL-97
_cell_angle_alpha 90
_cell_angle_beta 90
_cell_angle_gamma 90
_cell_formula_units_Z 6
_cell_length_a 12.5789(4)
_cell_length_b 11.8184(4)
_cell_length_c 28.1956(10)
_cell_measurement_reflns_used 122672
_cell_measurement_temperature 150
_cell_measurement_theta_max 69.39
_cell_measurement_theta_min 3.13
_cell_volume 4191.6(2)
_computing_cell_refinement 'SAINT V7.68A(Bruker AXS, 2009)'
_computing_data_collection 'APEX2  (Bruker AXS, 2009)'
_computing_data_reduction 'SAINT V7.68A(Bruker AXS, 2009)'
_computing_molecular_graphics 'SHELXTL  (Bruker AXS, 2003)'
_computing_publication_material 'UdMX (Maris, 2004)'
_computing_structure_refinement 'SHELXL97 (Sheldrick, 2008)'
_computing_structure_solution 'SHELXS97 (Sheldrick, 2008)'
_diffrn_ambient_temperature 150
_diffrn_detector_area_resol_mean 8.3
_diffrn_measured_fraction_theta_full 0.997
_diffrn_measured_fraction_theta_max 0.997
_diffrn_measurement_device_type 'Bruker Microstar'
_diffrn_measurement_method \w
_diffrn_radiation_monochromator 'Helios optics'
_diffrn_radiation_source 'Rotating Anode'
_diffrn_radiation_type CuK\a
_diffrn_radiation_wavelength 1.54178
_diffrn_reflns_av_R_equivalents 0.049
_diffrn_reflns_av_sigmaI/netI 0.0114
_diffrn_reflns_limit_h_max 15
_diffrn_reflns_limit_h_min -15
_diffrn_reflns_limit_k_max 14
_diffrn_reflns_limit_k_min -12
_diffrn_reflns_limit_l_max 33
_diffrn_reflns_limit_l_min -34
_diffrn_reflns_number 167476
_diffrn_reflns_theta_full 69.78
_diffrn_reflns_theta_max 69.78
_diffrn_reflns_theta_min 3.13
_exptl_absorpt_coefficient_mu 3.069
_exptl_absorpt_correction_T_max 0.7357
_exptl_absorpt_correction_T_min 0.6278
_exptl_absorpt_correction_type multi-scan
_exptl_absorpt_process_details 'Sadabs (Sheldrick, 2008)'
_exptl_crystal_colour yellow
_exptl_crystal_density_diffrn 1.379
_exptl_crystal_density_method 'not measured'
_exptl_crystal_description block
_exptl_crystal_F_000 1840
_exptl_crystal_size_max 0.18
_exptl_crystal_size_mid 0.13
_exptl_crystal_size_min 0.10
_refine_diff_density_max 0.461
_refine_diff_density_min -0.306
_refine_diff_density_rms 0.058
_refine_ls_extinction_method none
_refine_ls_goodness_of_fit_ref 1.063
_refine_ls_hydrogen_treatment constr
_refine_ls_matrix_type full
_refine_ls_number_parameters 232
_refine_ls_number_reflns 3945
_refine_ls_number_restraints 0
_refine_ls_restrained_S_all 1.063
_refine_ls_R_factor_all 0.0322
_refine_ls_R_factor_gt 0.0321
_refine_ls_shift/su_max 0.002
_refine_ls_shift/su_mean 0.000
_refine_ls_structure_factor_coef Fsqd
_refine_ls_weighting_details 'calc w=1/[\s^2^(Fo^2^)+(0.0547P)^2^+1.7546P] where P=(Fo^2^+2Fc^2^)/3'
_refine_ls_weighting_scheme calc
_refine_ls_wR_factor_gt 0.0871
_refine_ls_wR_factor_ref 0.0873
_reflns_number_gt 3909
_reflns_number_total 3945
_reflns_threshold_expression I>2\s(I)
_cod_data_source_file om500916d_si_002.cif
_cod_data_source_block bors71
_cod_depositor_comments
;
The following automatic conversions were performed:

'_symmetry_cell_setting' value 'Orthorhombic' changed to
'orthorhombic' according to
/home/saulius/struct/COD-crude-data--automatic-downloads/rss-feeds/ACS/lib/dictionaries/cif_core.dic
dictionary named 'cif_core.dic' version 2.4.2 from 2011-04-26.

Automatic conversion script
Id: cif_fix_values 2935 2014-11-11 08:27:57Z andrius 

 Adding full bibliography for 4084774--4084780.cif.
;
_cod_original_sg_symbol_H-M Pbca
_cod_database_code 4084780

loop_
_symmetry_equiv_pos_as_xyz
'x, y, z'
'-x+1/2, -y, z+1/2'
'-x, y+1/2, -z+1/2'
'x+1/2, -y+1/2, -z'
'-x, -y, -z'
'x-1/2, y, -z-1/2'
'x, -y-1/2, z-1/2'
'-x-1/2, y-1/2, z'

loop_
_atom_site_label
_atom_site_type_symbol
_atom_site_fract_x
_atom_site_fract_y
_atom_site_fract_z
_atom_site_U_iso_or_equiv
_atom_site_adp_type
_atom_site_occupancy
_atom_site_symmetry_multiplicity
_atom_site_calc_flag
_atom_site_refinement_flags
_atom_site_disorder_assembly
_atom_site_disorder_group
C2 C 0.76089(13) 0.19338(15) 0.89490(7) 0.0410(4) Uani 1 1 d . . .
H2A H 0.7167 0.1675 0.9219 0.049 Uiso 0.640(9) 1 calc PR A 1
H2B H 0.7182 0.2480 0.8763 0.049 Uiso 0.640(9) 1 calc PR A 1
H2C H 0.7542 0.1667 0.9273 0.049 Uiso 0.360(9) 1 d PR A 2
H2D H 0.6919 0.2224 0.8854 0.049 Uiso 0.360(9) 1 d PR A 2
C3 C 0.83226(13) 0.36794(14) 0.93332(7) 0.0386(4) Uani 1 1 d . . .
H3A H 0.7873 0.4095 0.9104 0.046 Uiso 0.640(9) 1 calc PR A 1
H3B H 0.7911 0.3596 0.9630 0.046 Uiso 0.640(9) 1 calc PR A 1
H3C H 0.8147 0.3254 0.9617 0.046 Uiso 0.360(9) 1 d PR A 2
H3D H 0.7739 0.4196 0.9273 0.046 Uiso 0.360(9) 1 d PR A 2
C4 C 1.11925(13) 0.22474(14) 0.84107(6) 0.0322(3) Uani 1 1 d . A .
C10 C 1.12447(13) 0.37099(14) 0.96245(6) 0.0346(3) Uani 1 1 d . . .
H10 H 1.1085 0.4289 0.9873 0.042 Uiso 1 1 calc R . .
C11 C 1.24099(15) 0.38544(18) 0.94800(7) 0.0502(5) Uani 1 1 d . . .
H11A H 1.2588 0.3302 0.9233 0.075 Uiso 1 1 calc R . .
H11B H 1.2867 0.3732 0.9757 0.075 Uiso 1 1 calc R . .
H11C H 1.2521 0.4621 0.9357 0.075 Uiso 1 1 calc R . .
C12 C 1.10375(18) 0.25431(16) 0.98412(7) 0.0491(5) Uani 1 1 d . . .
H12A H 1.1452 0.2462 1.0134 0.074 Uiso 1 1 calc R . .
H12B H 1.1249 0.1955 0.9615 0.074 Uiso 1 1 calc R . .
H12C H 1.0279 0.2465 0.9914 0.074 Uiso 1 1 calc R . .
C13 C 1.07055(13) 0.52102(13) 0.88308(6) 0.0314(3) Uani 1 1 d . . .
H13 H 1.1440 0.5091 0.8704 0.038 Uiso 1 1 calc R . .
C14 C 1.07318(16) 0.62368(14) 0.91620(7) 0.0427(4) Uani 1 1 d . . .
H14A H 1.0013 0.6392 0.9279 0.064 Uiso 1 1 calc R . .
H14B H 1.0997 0.6897 0.8988 0.064 Uiso 1 1 calc R . .
H14C H 1.1203 0.6078 0.9431 0.064 Uiso 1 1 calc R . .
C15 C 0.99604(15) 0.54094(16) 0.84094(6) 0.0419(4) Uani 1 1 d . . .
H15A H 1.0182 0.6093 0.8239 0.063 Uiso 1 1 calc R . .
H15B H 0.9231 0.5505 0.8525 0.063 Uiso 1 1 calc R . .
H15C H 0.9992 0.4758 0.8195 0.063 Uiso 1 1 calc R . .
C20 C 0.87860(14) 0.10342(14) 0.77911(6) 0.0348(4) Uani 1 1 d . . .
H20 H 0.9479 0.0918 0.7624 0.042 Uiso 1 1 calc R . .
C21 C 0.83669(17) 0.22020(17) 0.76572(7) 0.0504(5) Uani 1 1 d . . .
H21A H 0.7668 0.2318 0.7802 0.076 Uiso 1 1 calc R . .
H21B H 0.8303 0.2256 0.7311 0.076 Uiso 1 1 calc R . .
H21C H 0.8861 0.2783 0.7771 0.076 Uiso 1 1 calc R . .
C22 C 0.80215(17) 0.01032(17) 0.76298(7) 0.0496(5) Uani 1 1 d . . .
H22A H 0.7911 0.0160 0.7286 0.074 Uiso 1 1 calc R . .
H22B H 0.7339 0.0192 0.7793 0.074 Uiso 1 1 calc R . .
H22C H 0.8325 -0.0639 0.7706 0.074 Uiso 1 1 calc R . .
C23 C 0.94909(14) -0.04126(13) 0.85755(6) 0.0375(4) Uani 1 1 d . . .
H23 H 0.8884 -0.0939 0.8513 0.045 Uiso 1 1 calc R . .
C24 C 0.97398(17) -0.04695(17) 0.91071(7) 0.0484(5) Uani 1 1 d . . .
H24A H 1.0356 0.0010 0.9177 0.073 Uiso 1 1 calc R . .
H24B H 0.9899 -0.1253 0.9196 0.073 Uiso 1 1 calc R . .
H24C H 0.9124 -0.0202 0.9288 0.073 Uiso 1 1 calc R . .
C25 C 1.04296(19) -0.08144(16) 0.82761(8) 0.0542(5) Uani 1 1 d . . .
H25A H 1.0612 -0.1593 0.8364 0.081 Uiso 1 1 calc R . .
H25B H 1.1043 -0.0321 0.8333 0.081 Uiso 1 1 calc R . .
H25C H 1.0236 -0.0787 0.7940 0.081 Uiso 1 1 calc R . .
C1A C 0.8555(2) 0.2519(3) 0.91366(15) 0.0295(8) Uani 0.640(9) 1 d P A 1
H1A H 0.8751 0.2065 0.9423 0.035 Uiso 0.640(9) 1 calc PR A 1
C1B C 0.8383(2) 0.2911(3) 0.89426(15) 0.0260(14) Uani 0.360(9) 1 d PR A 2
H1B H 0.8130 0.3367 0.8675 0.031 Uiso 0.360(9) 1 d PR A 2
F1 F 1.11472(8) 0.18064(10) 0.79603(4) 0.0519(3) Uani 1 1 d . . .
F2 F 1.18604(9) 0.15064(11) 0.86422(5) 0.0568(3) Uani 1 1 d . . .
F3 F 1.18311(8) 0.31785(9) 0.83494(4) 0.0503(3) Uani 1 1 d . . .
Ni1 Ni 0.98487(2) 0.24536(2) 0.873411(8) 0.02408(10) Uani 1 1 d . . .
O1 O 0.92506(8) 0.43339(9) 0.94291(4) 0.0325(2) Uani 1 1 d . A .
O2 O 0.78495(9) 0.09874(10) 0.86566(4) 0.0353(3) Uani 1 1 d . A .
P1 P 1.03004(3) 0.39201(3) 0.913750(13) 0.02389(11) Uani 1 1 d . A .
P2 P 0.90428(3) 0.10165(3) 0.842979(13) 0.02567(11) Uani 1 1 d . A .

loop_
_atom_site_aniso_label
_atom_site_aniso_U_11
_atom_site_aniso_U_22
_atom_site_aniso_U_33
_atom_site_aniso_U_23
_atom_site_aniso_U_13
_atom_site_aniso_U_12
C2 0.0307(8) 0.0358(9) 0.0565(10) -0.0154(8) 0.0117(8) -0.0042(7)
C3 0.0258(8) 0.0350(8) 0.0551(10) -0.0121(7) 0.0098(7) -0.0035(7)
C4 0.0292(8) 0.0312(8) 0.0363(8) -0.0085(6) 0.0032(6) -0.0010(6)
C10 0.0363(8) 0.0361(8) 0.0314(7) -0.0074(6) -0.0071(6) 0.0052(7)
C11 0.0320(9) 0.0634(12) 0.0552(11) -0.0107(9) -0.0128(8) 0.0082(8)
C12 0.0659(13) 0.0440(10) 0.0374(9) 0.0034(7) -0.0137(9) 0.0096(9)
C13 0.0290(7) 0.0263(7) 0.0388(8) 0.0000(6) 0.0057(6) -0.0007(6)
C14 0.0465(10) 0.0258(8) 0.0558(11) -0.0045(7) 0.0039(8) -0.0035(7)
C15 0.0507(10) 0.0385(9) 0.0366(9) 0.0080(7) 0.0032(7) 0.0056(8)
C20 0.0368(8) 0.0388(9) 0.0289(7) -0.0048(6) -0.0032(6) -0.0052(7)
C21 0.0589(12) 0.0461(10) 0.0462(10) 0.0098(8) -0.0201(9) -0.0062(9)
C22 0.0551(11) 0.0488(10) 0.0449(10) -0.0144(8) -0.0082(9) -0.0115(9)
C23 0.0404(9) 0.0246(7) 0.0474(9) 0.0021(7) 0.0039(8) 0.0002(7)
C24 0.0530(11) 0.0405(10) 0.0518(11) 0.0158(8) -0.0001(8) 0.0043(8)
C25 0.0631(13) 0.0323(9) 0.0672(13) 0.0016(9) 0.0156(11) 0.0154(9)
C1A 0.0281(13) 0.0268(15) 0.0336(16) -0.0033(11) 0.0081(11) -0.0011(10)
C1B 0.021(2) 0.022(2) 0.035(3) 0.002(2) 0.0050(18) -0.0011(17)
F1 0.0422(6) 0.0707(7) 0.0428(5) -0.0236(5) 0.0165(5) -0.0111(5)
F2 0.0348(6) 0.0594(7) 0.0763(8) -0.0001(6) 0.0009(5) 0.0196(5)
F3 0.0397(5) 0.0450(6) 0.0663(7) -0.0146(5) 0.0245(5) -0.0123(5)
Ni1 0.02181(17) 0.02457(17) 0.02586(17) -0.00451(9) 0.00310(9) -0.00065(9)
O1 0.0272(5) 0.0327(6) 0.0376(6) -0.0126(5) 0.0066(4) -0.0023(4)
O2 0.0284(6) 0.0353(6) 0.0421(6) -0.0113(5) 0.0060(5) -0.0071(5)
P1 0.02227(19) 0.02324(19) 0.0262(2) -0.00325(13) 0.00087(13) 0.00019(13)
P2 0.0263(2) 0.02344(19) 0.0273(2) -0.00282(13) 0.00154(13) -0.00108(13)

loop_
_atom_type_symbol
_atom_type_description
_atom_type_scat_dispersion_real
_atom_type_scat_dispersion_imag
_atom_type_scat_source
C C 0.0181 0.0091 'International Tables Vol C Tables 4.2.6.8 and 6.1.1.4'
H H 0.0000 0.0000 'International Tables Vol C Tables 4.2.6.8 and 6.1.1.4'
O O 0.0492 0.0322 'International Tables Vol C Tables 4.2.6.8 and 6.1.1.4'
F F 0.0727 0.0534 'International Tables Vol C Tables 4.2.6.8 and 6.1.1.4'
P P 0.2955 0.4335 'International Tables Vol C Tables 4.2.6.8 and 6.1.1.4'
Ni Ni -3.0029 0.5091 'International Tables Vol C Tables 4.2.6.8 and 6.1.1.4'

loop_
_geom_angle_atom_site_label_1
_geom_angle_atom_site_label_2
_geom_angle_atom_site_label_3
_geom_angle
_geom_angle_publ_flag
O2 C2 C1A 113.89(15) y
O2 C2 C1B 117.19(14) y
C1A C2 C1B 29.02(5) y
O2 C2 H2A 108.8 ?
C1A C2 H2A 108.8 ?
C1B C2 H2A 127.4 ?
O2 C2 H2B 108.8 ?
C1A C2 H2B 108.8 ?
C1B C2 H2B 81.1 ?
H2A C2 H2B 107.7 ?
O2 C2 H2C 108.0 ?
C1A C2 H2C 83.3 ?
C1B C2 H2C 108.4 ?
H2A C2 H2C 29.3 ?
H2B C2 H2C 131.6 ?
O2 C2 H2D 108.0 ?
C1A C2 H2D 130.9 ?
C1B C2 H2D 107.6 ?
H2A C2 H2D 79.6 ?
H2B C2 H2D 30.5 ?
H2C C2 H2D 107.2 ?
O1 C3 C1B 116.55(14) y
O1 C3 C1A 113.87(14) y
C1B C3 C1A 29.37(5) y
O1 C3 H3A 108.8 ?
C1B C3 H3A 80.9 ?
C1A C3 H3A 108.8 ?
O1 C3 H3B 108.8 ?
C1B C3 H3B 128.1 ?
C1A C3 H3B 108.8 ?
H3A C3 H3B 107.7 ?
O1 C3 H3C 108.1 ?
C1B C3 H3C 108.6 ?
C1A C3 H3C 82.9 ?
H3A C3 H3C 131.7 ?
H3B C3 H3C 29.7 ?
O1 C3 H3D 108.2 ?
C1B C3 H3D 107.8 ?
C1A C3 H3D 130.9 ?
H3A C3 H3D 30.7 ?
H3B C3 H3D 79.3 ?
H3C C3 H3D 107.3 ?
F3 C4 F1 102.23(12) y
F3 C4 F2 102.26(13) y
F1 C4 F2 102.83(13) y
F3 C4 NI1 117.98(10) y
F1 C4 NI1 116.54(11) y
F2 C4 NI1 112.91(11) y
C12 C10 C11 111.70(16) y
C12 C10 P1 108.10(12) y
C11 C10 P1 113.95(12) y
C12 C10 H10 107.6 ?
C11 C10 H10 107.6 ?
P1 C10 H10 107.6 ?
C10 C11 H11A 109.5 ?
C10 C11 H11B 109.5 ?
H11A C11 H11B 109.5 ?
C10 C11 H11C 109.5 ?
H11A C11 H11C 109.5 ?
H11B C11 H11C 109.5 ?
C10 C12 H12A 109.5 ?
C10 C12 H12B 109.5 ?
H12A C12 H12B 109.5 ?
C10 C12 H12C 109.5 ?
H12A C12 H12C 109.5 ?
H12B C12 H12C 109.5 ?
C15 C13 C14 111.38(14) y
C15 C13 P1 108.97(11) y
C14 C13 P1 112.27(12) y
C15 C13 H13 108.0 ?
C14 C13 H13 108.0 ?
P1 C13 H13 108.0 ?
C13 C14 H14A 109.5 ?
C13 C14 H14B 109.5 ?
H14A C14 H14B 109.5 ?
C13 C14 H14C 109.5 ?
H14A C14 H14C 109.5 ?
H14B C14 H14C 109.5 ?
C13 C15 H15A 109.5 ?
C13 C15 H15B 109.5 ?
H15A C15 H15B 109.5 ?
C13 C15 H15C 109.5 ?
H15A C15 H15C 109.5 ?
H15B C15 H15C 109.5 ?
C21 C20 C22 111.08(15) y
C21 C20 P2 108.37(12) y
C22 C20 P2 113.29(12) y
C21 C20 H20 108.0 ?
C22 C20 H20 108.0 ?
P2 C20 H20 108.0 ?
C20 C21 H21A 109.5 ?
C20 C21 H21B 109.5 ?
H21A C21 H21B 109.5 ?
C20 C21 H21C 109.5 ?
H21A C21 H21C 109.5 ?
H21B C21 H21C 109.5 ?
C20 C22 H22A 109.5 ?
C20 C22 H22B 109.5 ?
H22A C22 H22B 109.5 ?
C20 C22 H22C 109.5 ?
H22A C22 H22C 109.5 ?
H22B C22 H22C 109.5 ?
C25 C23 C24 111.65(16) y
C25 C23 P2 113.68(12) y
C24 C23 P2 108.87(12) y
C25 C23 H23 107.5 ?
C24 C23 H23 107.5 ?
P2 C23 H23 107.5 ?
C23 C24 H24A 109.5 ?
C23 C24 H24B 109.5 ?
H24A C24 H24B 109.5 ?
C23 C24 H24C 109.5 ?
H24A C24 H24C 109.5 ?
H24B C24 H24C 109.5 ?
C23 C25 H25A 109.5 ?
C23 C25 H25B 109.5 ?
H25A C25 H25B 109.5 ?
C23 C25 H25C 109.5 ?
H25A C25 H25C 109.5 ?
H25B C25 H25C 109.5 ?
C2 C1A C3 113.7(2) y
C2 C1A NI1 116.00(17) y
C3 C1A NI1 113.81(18) y
C2 C1A H1A 103.8 ?
C3 C1A H1A 103.8 ?
NI1 C1A H1A 103.8 ?
C3 C1B C2 116.2(2) y
C3 C1B NI1 116.44(18) y
C2 C1B NI1 112.94(18) y
C3 C1B H1B 103.0 ?
C2 C1B H1B 102.8 ?
NI1 C1B H1B 102.8 ?
C4 NI1 C1A 171.78(16) y
C4 NI1 C1B 166.62(16) y
C1A NI1 C1B 21.59(2) y
C4 NI1 P1 96.89(5) y
C1A NI1 P1 83.29(6) y
C1B NI1 P1 82.58(6) y
C4 NI1 P2 97.12(5) y
C1A NI1 P2 82.67(6) y
C1B NI1 P2 84.08(6) y
P1 NI1 P2 165.941(19 y
C3 O1 P1 113.86(9) y
C2 O2 P2 113.97(10) y
O1 P1 C13 102.38(7) y
O1 P1 C10 100.82(7) y
C13 P1 C10 106.69(8) y
O1 P1 NI1 107.13(4) y
C13 P1 NI1 119.78(5) y
C10 P1 NI1 117.29(6) y
O2 P2 C23 100.14(7) y
O2 P2 C20 102.91(7) y
C23 P2 C20 106.63(8) y
O2 P2 NI1 107.05(4) y
C23 P2 NI1 119.58(6) y
C20 P2 NI1 117.76(5) y

loop_
_geom_bond_atom_site_label_1
_geom_bond_atom_site_label_2
_geom_bond_distance
_geom_bond_publ_flag
C2 O2 1.4222(19) y
C2 C1a 1.474(3) y
C2 C1b 1.511(3) y
C2 H2a 0.9900 ?
C2 H2b 0.9900 ?
C2 H2c 0.9700 ?
C2 H2d 0.9700 ?
C3 O1 1.4262(19) y
C3 C1b 1.430(3) y
C3 C1a 1.508(3) y
C3 H3a 0.9900 ?
C3 H3b 0.9900 ?
C3 H3c 0.9700 ?
C3 H3d 0.9700 ?
C4 F3 1.3734(19) y
C4 F1 1.3739(18) y
C4 F2 1.378(2) y
C4 Ni1 1.9361(16) y
C10 C12 1.531(3) y
C10 C11 1.531(3) y
C10 P1 1.8326(16) y
C10 H10 1.0000 ?
C11 H11a 0.9800 ?
C11 H11b 0.9800 ?
C11 H11c 0.9800 ?
C12 H12a 0.9800 ?
C12 H12b 0.9800 ?
C12 H12c 0.9800 ?
C13 C15 1.532(2) y
C13 C14 1.531(2) y
C13 P1 1.8254(16) y
C13 H13 1.0000 ?
C14 H14a 0.9800 ?
C14 H14b 0.9800 ?
C14 H14c 0.9800 ?
C15 H15a 0.9800 ?
C15 H15b 0.9800 ?
C15 H15c 0.9800 ?
C20 C21 1.525(3) y
C20 C22 1.531(2) y
C20 P2 1.8296(16) y
C20 H20 1.0000 ?
C21 H21a 0.9800 ?
C21 H21b 0.9800 ?
C21 H21c 0.9800 ?
C22 H22a 0.9800 ?
C22 H22b 0.9800 ?
C22 H22c 0.9800 ?
C23 C25 1.527(3) y
C23 C24 1.533(3) y
C23 P2 1.8273(16) y
C23 H23 1.0000 ?
C24 H24a 0.9800 ?
C24 H24b 0.9800 ?
C24 H24c 0.9800 ?
C25 H25a 0.9800 ?
C25 H25b 0.9800 ?
C25 H25c 0.9800 ?
C1a Ni1 1.986(2) y
C1a H1a 1.0000 ?
C1b Ni1 2.009(2) y
C1b H1b 0.9800 ?
Ni1 P1 2.1496(4) y
Ni1 P2 2.1560(4) y
O1 P1 1.6307(10) y
O2 P2 1.6319(12) y

loop_
_geom_torsion_atom_site_label_1
_geom_torsion_atom_site_label_2
_geom_torsion_atom_site_label_3
_geom_torsion_atom_site_label_4
_geom_torsion
_geom_torsion_publ_flag
O2 C2 C1A C3 164.5(2) y
C1B C2 C1A C3 61.2(3) y
O2 C2 C1A NI1 29.7(4) y
C1B C2 C1A NI1 -73.7(3) y
O1 C3 C1A C2 -168.4(2) y
C1B C3 C1A C2 -66.3(3) y
O1 C3 C1A NI1 -32.6(4) y
C1B C3 C1A NI1 69.6(3) y
O1 C3 C1B C2 157.7(2) y
C1A C3 C1B C2 65.7(3) y
O1 C3 C1B NI1 20.8(4) y
C1A C3 C1B NI1 -71.2(3) y
O2 C2 C1B C3 -161.3(3) y
C1A C2 C1B C3 -70.6(3) y
O2 C2 C1B NI1 -22.9(4) y
C1A C2 C1B NI1 67.8(2) y
F3 C4 NI1 C1A -116.4(5) y
F1 C4 NI1 C1A 121.4(5) y
F2 C4 NI1 C1A 2.6(6) y
F3 C4 NI1 C1B 61.2(4) y
F1 C4 NI1 C1B -61.0(4) y
F2 C4 NI1 C1B -179.7(3) y
F3 C4 NI1 P1 -25.66(13) y
F1 C4 NI1 P1 -147.89(12) y
F2 C4 NI1 P1 93.38(11) y
F3 C4 NI1 P2 155.58(12) y
F1 C4 NI1 P2 33.35(13) y
F2 C4 NI1 P2 -85.37(11) y
C2 C1A NI1 C4 -109.4(6) y
C3 C1A NI1 C4 115.8(6) y
C2 C1A NI1 C1B 72.1(3) y
C3 C1A NI1 C1B -62.7(3) y
C2 C1A NI1 P1 158.8(3) y
C3 C1A NI1 P1 24.1(3) y
C2 C1A NI1 P2 -20.4(3) y
C3 C1A NI1 P2 -155.2(3) y
C3 C1B NI1 C4 -105.7(4) y
C2 C1B NI1 C4 116.0(4) y
C3 C1B NI1 C1A 73.3(3) y
C2 C1B NI1 C1A -64.9(3) y
C3 C1B NI1 P1 -17.2(3) y
C2 C1B NI1 P1 -155.4(3) y
C3 C1B NI1 P2 158.4(3) y
C2 C1B NI1 P2 20.1(3) y
C1B C3 O1 P1 -11.0(3) y
C1A C3 O1 P1 21.4(3) y
C1A C2 O2 P2 -21.7(3) y
C1B C2 O2 P2 10.3(3) y
C3 O1 P1 C13 124.42(12) y
C3 O1 P1 C10 -125.62(12) y
C3 O1 P1 NI1 -2.43(12) y
C15 C13 P1 O1 -76.21(12) y
C14 C13 P1 O1 47.65(13) y
C15 C13 P1 C10 178.33(11) y
C14 C13 P1 C10 -57.80(14) y
C15 C13 P1 NI1 42.02(13) y
C14 C13 P1 NI1 165.89(10) y
C12 C10 P1 O1 82.16(13) y
C11 C10 P1 O1 -153.02(13) y
C12 C10 P1 C13 -171.26(12) y
C11 C10 P1 C13 -46.45(15) y
C12 C10 P1 NI1 -33.69(14) y
C11 C10 P1 NI1 91.13(14) y
C4 NI1 P1 O1 176.52(7) y
C1A NI1 P1 O1 -11.76(17) y
C1B NI1 P1 O1 9.99(16) y
P2 NI1 P1 O1 -8.56(10) y
C4 NI1 P1 C13 60.74(8) y
C1A NI1 P1 C13 -127.54(17) y
C1B NI1 P1 C13 -105.79(17) y
P2 NI1 P1 C13 -124.34(9) y
C4 NI1 P1 C10 -71.15(8) y
C1A NI1 P1 C10 100.57(17) y
C1B NI1 P1 C10 122.32(17) y
P2 NI1 P1 C10 103.77(10) y
C2 O2 P2 C23 131.05(13) y
C2 O2 P2 C20 -119.11(13) y
C2 O2 P2 NI1 5.65(13) y
C25 C23 P2 O2 160.62(15) y
C24 C23 P2 O2 -74.23(13) y
C25 C23 P2 C20 53.74(16) y
C24 C23 P2 C20 178.88(12) y
C25 C23 P2 NI1 -83.02(15) y
C24 C23 P2 NI1 42.13(14) y
C21 C20 P2 O2 72.88(13) y
C22 C20 P2 O2 -50.87(14) y
C21 C20 P2 C23 177.78(12) y
C22 C20 P2 C23 54.03(15) y
C21 C20 P2 NI1 -44.54(14) y
C22 C20 P2 NI1 -168.29(11) y
C4 NI1 P2 O2 179.43(7) y
C1A NI1 P2 O2 7.71(17) y
C1B NI1 P2 O2 -13.98(16) y
P1 NI1 P2 O2 4.51(10) y
C4 NI1 P2 C23 66.73(9) y
C1A NI1 P2 C23 -104.99(17) y
C1B NI1 P2 C23 -126.68(17) y
P1 NI1 P2 C23 -108.19(10) y
C4 NI1 P2 C20 -65.39(8) y
C1A NI1 P2 C20 122.90(17) y
C1B NI1 P2 C20 101.20(17) y
P1 NI1 P2 C20 119.69(10) y
